data_7049901
loop_
_publ_author_name
'Kotov, Vitalii Yu'
'Ilyukhin, Andrey B.'
'Buikin, Petr A.'
'Simonenko, Nikolay P.'
'Korlyukov, Alexander A.'
'Smol'yakov, Alexander F.'
'Yorov, Khursand E.'
'Gavrikov, Andrey V.'

_publ_section_title
;
 Unexpected hydrolytic transformation of new type hybrid bromobismuthates
 with methylpyrazinium dications.
;
_journal_issue 22
_journal_name_full 'Dalton transactions (Cambridge, England : 2003)'
_journal_page_first 7602
_journal_page_last 7611
_journal_paper_doi 10.1039/c9dt01019j
_journal_volume 48
_journal_year 2019
_chemical_formula_moiety 'Bi2 Br10, 2(C6 H10 N2), 2(H2 O)'
_chemical_formula_sum 'C12 H24 Bi2 Br10 N4 O2'
_chemical_formula_weight 1473.41
_space_group_IT_number 14
_space_group_name_Hall '-P 2yn'
_space_group_name_H-M_alt 'P 1 21/n 1'
_symmetry_cell_setting monoclinic
_symmetry_Int_Tables_number 14
_symmetry_space_group_name_Hall '-P 2yn'
_symmetry_space_group_name_H-M 'P 1 21/n 1'
_atom_sites_solution_hydrogens mixed
_audit_conform_dict_location ftp://ftp.iucr.org/pub/cif_core.dic
_audit_conform_dict_name cif_core.dic
_audit_conform_dict_version 2.4.3
_audit_creation_date 2018-07-12T16:14:30-00:00
_audit_creation_method 'WinGX routine CIF_UPDATE'
_audit_update_record
;
2019-04-03 deposited with the CCDC.    2019-04-29 downloaded from the CCDC.
;
_cell_angle_alpha 90
_cell_angle_beta 109.653(3)
_cell_angle_gamma 90
_cell_formula_units_Z 2
_cell_length_a 11.1553(14)
_cell_length_b 11.2184(14)
_cell_length_c 13.2282(16)
_cell_measurement_reflns_used 5662
_cell_measurement_temperature 120(2)
_cell_measurement_theta_max 31.51
_cell_measurement_theta_min 2.44
_cell_volume 1559.0(3)
_computing_cell_refinement 'Bruker SAINT'
_computing_data_collection 'Bruker APEX2'
_computing_data_reduction 'Bruker SAINT'
_computing_molecular_graphics 'Bruker SHELXTL'
_computing_publication_material 'Bruker SHELXTL'
_computing_structure_refinement 'SHELXL-2018/1 (Sheldrick, 2018)'
_computing_structure_solution 'SHELXS-2018 (Sheldrick, 2015)'
_diffrn_ambient_temperature 120(2)
_diffrn_measured_fraction_theta_full 1
_diffrn_measured_fraction_theta_max 0.975
_diffrn_measurement_device_type 'Bruker APEX-II CCD'
_diffrn_measurement_method '\f and \w scans'
_diffrn_radiation_monochromator graphite
_diffrn_radiation_type MoK\a
_diffrn_radiation_wavelength 0.71073
_diffrn_reflns_av_R_equivalents 0.0416
_diffrn_reflns_av_unetI/netI 0.0418
_diffrn_reflns_Laue_measured_fraction_full 1
_diffrn_reflns_Laue_measured_fraction_max 0.975
_diffrn_reflns_limit_h_max 16
_diffrn_reflns_limit_h_min -16
_diffrn_reflns_limit_k_max 16
_diffrn_reflns_limit_k_min -15
_diffrn_reflns_limit_l_max 19
_diffrn_reflns_limit_l_min -19
_diffrn_reflns_number 16066
_diffrn_reflns_point_group_measured_fraction_full 1
_diffrn_reflns_point_group_measured_fraction_max 0.975
_diffrn_reflns_theta_full 25.242
_diffrn_reflns_theta_max 31.71
_diffrn_reflns_theta_min 2.073
_diffrn_standards_number 0
_exptl_absorpt_coefficient_mu 24.105
_exptl_absorpt_correction_T_max 0.0526
_exptl_absorpt_correction_T_min 0.0106
_exptl_absorpt_correction_type multi-scan
_exptl_absorpt_process_details 'SADABS 2014/5'
_exptl_crystal_colour yellow
_exptl_crystal_density_diffrn 3.139
_exptl_crystal_description block
_exptl_crystal_F_000 1312
_exptl_crystal_size_max 0.18
_exptl_crystal_size_mid 0.16
_exptl_crystal_size_min 0.1
_refine_diff_density_max 1.807
_refine_diff_density_min -1.398
_refine_diff_density_rms 0.188
_refine_ls_extinction_method none
_refine_ls_goodness_of_fit_ref 0.998
_refine_ls_hydrogen_treatment constr
_refine_ls_matrix_type full
_refine_ls_number_parameters 138
_refine_ls_number_reflns 5158
_refine_ls_number_restraints 0
_refine_ls_restrained_S_all 0.998
_refine_ls_R_factor_all 0.0353
_refine_ls_R_factor_gt 0.0257
_refine_ls_shift/su_max 0.001
_refine_ls_shift/su_mean 0
_refine_ls_structure_factor_coef Fsqd
_refine_ls_weighting_details 'w=1/[\s^2^(Fo^2^)+(0.0200P)^2^] where P=(Fo^2^+2Fc^2^)/3'
_refine_ls_weighting_scheme calc
_refine_ls_wR_factor_gt 0.0554
_refine_ls_wR_factor_ref 0.0585
_reflns_Friedel_coverage 0
_reflns_number_gt 4302
_reflns_number_total 5158
_reflns_threshold_expression 'I > 2\s(I)'
_cod_data_source_file c9dt01019j2.cif
_cod_data_source_block 2
_cod_depositor_comments 'Adding full bibliography for 7049900--7049908.cif.'
_cod_original_sg_symbol_H-M 'P 21/n'
_cod_database_code 7049901

loop_
_symmetry_equiv_pos_as_xyz
'x, y, z'
'-x+1/2, y+1/2, -z+1/2'
'-x, -y, -z'
'x-1/2, -y-1/2, z-1/2'

loop_
_atom_site_label
_atom_site_type_symbol
_atom_site_fract_x
_atom_site_fract_y
_atom_site_fract_z
_atom_site_U_iso_or_equiv
_atom_site_adp_type
_atom_site_occupancy
_atom_site_site_symmetry_order
_atom_site_calc_flag
_atom_site_refinement_flags_posn
_atom_site_refinement_flags_adp
Bi1 Bi 0.44458(2) 0.50888(2) 0.14759(2) 0.01838(4) Uani 1 1 d . .
Br1 Br 0.52838(4) 0.64415(4) 0.32976(3) 0.02529(9) Uani 1 1 d . .
Br2 Br 0.25364(3) 0.67731(4) 0.05018(3) 0.02232(8) Uani 1 1 d . .
Br3 Br 0.64065(4) 0.33997(4) 0.24733(3) 0.02532(9) Uani 1 1 d . .
Br4 Br 0.61323(4) 0.64430(4) 0.05350(3) 0.02556(9) Uani 1 1 d . .
Br5 Br 0.26630(4) 0.38267(4) 0.20679(3) 0.02431(9) Uani 1 1 d . .
O1 O 0.8544(3) 0.6086(3) 0.4072(2) 0.0291(6) Uani 1 1 d . .
H1 H 0.848947 0.67973 0.363993 0.035 Uiso 1 1 d R U
H2 H 0.761585 0.60435 0.395812 0.035 Uiso 1 1 d R U
N1 N 0.5109(3) 0.0516(3) 0.3086(3) 0.0210(6) Uani 1 1 d . .
N2 N 0.4236(3) -0.0496(3) 0.1146(3) 0.0217(6) Uani 1 1 d . .
H2A H 0.396385 -0.082767 0.050565 0.026 Uiso 1 1 calc R U
C1 C 0.4042(4) 0.0939(4) 0.2359(3) 0.0228(8) Uani 1 1 d . .
H1A H 0.360583 0.159301 0.253208 0.027 Uiso 1 1 calc R U
C2 C 0.3576(4) 0.0414(4) 0.1345(3) 0.0214(7) Uani 1 1 d . .
C3 C 0.5292(4) -0.0925(4) 0.1876(3) 0.0258(8) Uani 1 1 d . .
H3A H 0.573012 -0.158208 0.170963 0.031 Uiso 1 1 calc R U
C4 C 0.5734(4) -0.0400(4) 0.2873(3) 0.0225(8) Uani 1 1 d . .
H4A H 0.648146 -0.069125 0.340417 0.027 Uiso 1 1 calc R U
C5 C 0.5583(4) 0.1093(4) 0.4157(3) 0.0264(8) Uani 1 1 d . .
H5A H 0.485867 0.133721 0.437035 0.04 Uiso 1 1 calc R U
H5B H 0.609043 0.179542 0.412333 0.04 Uiso 1 1 calc R U
H5C H 0.6112 0.052787 0.46842 0.04 Uiso 1 1 calc R U
C6 C 0.2388(4) 0.0816(4) 0.0503(3) 0.0288(9) Uani 1 1 d . .
H6A H 0.202044 0.148296 0.077713 0.043 Uiso 1 1 calc R U
H6B H 0.177781 0.015587 0.030856 0.043 Uiso 1 1 calc R U
H6C H 0.25837 0.107372 -0.013225 0.043 Uiso 1 1 calc R U

loop_
_atom_site_aniso_label
_atom_site_aniso_U_11
_atom_site_aniso_U_22
_atom_site_aniso_U_33
_atom_site_aniso_U_23
_atom_site_aniso_U_13
_atom_site_aniso_U_12
Bi1 0.01747(7) 0.01937(7) 0.01761(7) -0.00014(5) 0.00498(5) -0.00016(5)
Br1 0.02675(19) 0.0255(2) 0.02082(19) -0.00440(14) 0.00435(15) -0.00102(15)
Br2 0.02029(17) 0.02060(19) 0.02404(19) 0.00259(14) 0.00476(15) 0.00137(14)
Br3 0.02349(18) 0.0276(2) 0.02325(19) 0.00311(15) 0.00569(15) 0.00621(15)
Br4 0.02520(18) 0.0272(2) 0.0269(2) -0.00850(15) 0.01236(16) -0.00830(15)
Br5 0.02586(18) 0.02013(19) 0.0307(2) 0.00212(15) 0.01452(16) 0.00077(15)
O1 0.0309(15) 0.0299(17) 0.0274(15) 0.0069(12) 0.0110(13) 0.0044(13)
N1 0.0195(15) 0.0214(17) 0.0223(16) 0.0024(13) 0.0072(13) -0.0003(13)
N2 0.0244(16) 0.0207(17) 0.0209(16) -0.0036(13) 0.0090(13) -0.0034(13)
C1 0.0222(18) 0.0183(19) 0.028(2) 0.0013(15) 0.0092(16) -0.0009(15)
C2 0.0216(18) 0.0203(19) 0.0225(19) 0.0007(15) 0.0076(15) -0.0041(15)
C3 0.0260(19) 0.024(2) 0.026(2) 0.0006(16) 0.0063(17) 0.0016(16)
C4 0.0209(17) 0.023(2) 0.0238(19) 0.0012(15) 0.0071(16) -0.0001(15)
C5 0.0232(18) 0.031(2) 0.024(2) -0.0015(16) 0.0053(16) -0.0005(16)
C6 0.0233(19) 0.032(2) 0.025(2) 0.0007(17) 0.0013(17) 0.0049(17)

loop_
_atom_type_symbol
_atom_type_description
_atom_type_scat_dispersion_real
_atom_type_scat_dispersion_imag
_atom_type_scat_source
C C 0.0033 0.0016 'International Tables Vol C Tables 4.2.6.8 and 6.1.1.4'
H H 0 0 'International Tables Vol C Tables 4.2.6.8 and 6.1.1.4'
N N 0.0061 0.0033 'International Tables Vol C Tables 4.2.6.8 and 6.1.1.4'
O O 0.0106 0.006 'International Tables Vol C Tables 4.2.6.8 and 6.1.1.4'
Br Br -0.2901 2.4595 'International Tables Vol C Tables 4.2.6.8 and 6.1.1.4'
Bi Bi -4.1077 10.2566 'International Tables Vol C Tables 4.2.6.8 and 6.1.1.4'

loop_
_geom_angle_atom_site_label_1
_geom_angle_atom_site_label_2
_geom_angle_atom_site_label_3
_geom_angle
_geom_angle_site_symmetry_3
Br1 Bi1 Br5 95.744(14) .
Br1 Bi1 Br2 90.728(15) .
Br5 Bi1 Br2 88.149(15) .
Br1 Bi1 Br3 88.820(14) .
Br5 Bi1 Br3 92.376(15) .
Br2 Bi1 Br3 179.339(13) .
Br1 Bi1 Br4 90.481(14) .
Br5 Bi1 Br4 172.359(12) .
Br2 Bi1 Br4 87.344(15) .
Br3 Bi1 Br4 92.177(15) .
Br1 Bi1 Br4 172.661(12) 3_665
Br5 Bi1 Br4 89.842(14) 3_665
Br2 Bi1 Br4 94.215(14) 3_665
Br3 Bi1 Br4 86.189(14) 3_665
Br4 Bi1 Br4 84.341(14) 3_665
Bi1 Br4 Bi1 95.658(14) 3_665
H1 O1 H2 95.4 .
C4 N1 C1 121.7(3) .
C4 N1 C5 119.9(3) .
C1 N1 C5 118.5(3) .
C2 N2 C3 122.8(3) .
C2 N2 H2A 118.6 .
C3 N2 H2A 118.6 .
N1 C1 C2 119.6(4) .
N1 C1 H1A 120.2 .
C2 C1 H1A 120.2 .
N2 C2 C1 117.5(4) .
N2 C2 C6 119.7(4) .
C1 C2 C6 122.8(4) .
N2 C3 C4 118.9(4) .
N2 C3 H3A 120.6 .
C4 C3 H3A 120.6 .
N1 C4 C3 119.5(4) .
N1 C4 H4A 120.2 .
C3 C4 H4A 120.2 .
N1 C5 H5A 109.5 .
N1 C5 H5B 109.5 .
H5A C5 H5B 109.5 .
N1 C5 H5C 109.5 .
H5A C5 H5C 109.5 .
H5B C5 H5C 109.5 .
C2 C6 H6A 109.5 .
C2 C6 H6B 109.5 .
H6A C6 H6B 109.5 .
C2 C6 H6C 109.5 .
H6A C6 H6C 109.5 .
H6B C6 H6C 109.5 .

loop_
_geom_bond_atom_site_label_1
_geom_bond_atom_site_label_2
_geom_bond_distance
_geom_bond_site_symmetry_2
Bi1 Br1 2.7328(5) .
Bi1 Br5 2.7606(5) .
Bi1 Br2 2.8144(5) .
Bi1 Br3 2.8591(5) .
Bi1 Br4 2.9952(5) .
Bi1 Br4 3.0482(5) 3_665
O1 H1 0.9715 .
O1 H2 0.9963 .
N1 C4 1.324(5) .
N1 C1 1.340(5) .
N1 C5 1.483(5) .
N2 C2 1.336(5) .
N2 C3 1.337(5) .
N2 H2A 0.88 .
C1 C2 1.395(5) .
C1 H1A 0.95 .
C2 C6 1.486(5) .
C3 C4 1.375(6) .
C3 H3A 0.95 .
C4 H4A 0.95 .
C5 H5A 0.98 .
C5 H5B 0.98 .
C5 H5C 0.98 .
C6 H6A 0.98 .
C6 H6B 0.98 .
C6 H6C 0.98 .

loop_
_geom_hbond_atom_site_label_D
_geom_hbond_atom_site_label_H
_geom_hbond_atom_site_label_A
_geom_hbond_distance_DH
_geom_hbond_distance_HA
_geom_hbond_distance_DA
_geom_hbond_angle_DHA
_geom_hbond_site_symmetry_A
_geom_hbond_publ_flag
O1 H1 Br3 0.97 2.35 3.316(3) 171.8 2_655 yes
O1 H2 Br1 1 2.49 3.454(3) 162.7 . yes
N2 H2A O1 0.88 1.82 2.671(4) 162.9 4_565 yes
C1 H1A Br5 0.95 2.71 3.551(4) 148.4 . yes
C3 H3A Br3 0.95 3.01 3.570(4) 119.3 2_645 yes
C3 H3A Br4 0.95 2.83 3.723(4) 157.6 1_545 yes
C4 H4A Br2 0.95 2.89 3.716(4) 145.8 4_666 yes
C4 H4A Br3 0.95 3.13 3.631(4) 114.9 2_645 yes
